data_4064163
loop_
_publ_author_name
'Blake, Matthew P.'
'Schwarz, Andrew D.'
'Mountford, Philip'

_publ_section_title
;
 Sulfonamide, Phenolate, and Directing Ligand-Free Indium Initiators for
 the Ring-Opening Polymerization ofrac-Lactide
;
_journal_issue 5
_journal_name_full Organometallics
_journal_page_first 1202
_journal_paper_doi 10.1021/om101166s
_journal_volume 30
_journal_year 2011
_chemical_formula_moiety 'C30 H46 In1 N5 O4 S2 Si2, C1 H2 Cl2'
_chemical_formula_sum 'C31 H48 Cl2 In N5 O4 S2 Si2'
_chemical_formula_weight 860.78
_chemical_name_systematic
;
In(N2TsNPy)(N(SiMe3)2)
;
_space_group_IT_number 2
_symmetry_cell_setting triclinic
_symmetry_space_group_name_Hall '-P 1'
_symmetry_space_group_name_H-M 'P -1'
_atom_sites_solution_hydrogens geom
_atom_sites_solution_primary direct
_atom_sites_solution_secondary difmap
_cell_angle_alpha 92.6901(16)
_cell_angle_beta 95.1901(16)
_cell_angle_gamma 93.8651(11)
_cell_formula_units_Z 2
_cell_length_a 9.4274(3)
_cell_length_b 11.7383(4)
_cell_length_c 18.1705(6)
_cell_measurement_reflns_used 8466
_cell_measurement_temperature 150
_cell_measurement_theta_max 27
_cell_measurement_theta_min 5
_cell_volume 1995.13(11)
_computing_cell_refinement 'DENZO/SCALEPACK (Otwinowski & Minor, 1997)'
_computing_data_collection 'COLLECT (Nonius, 1997-2001).'
_computing_data_reduction 'DENZO/SCALEPACK (Otwinowski & Minor, 1997)'
_computing_molecular_graphics 'CAMERON (Watkin et al., 1996)'
_computing_publication_material 'CRYSTALS (Betteridge et al., 2003)'
_computing_structure_refinement 'CRYSTALS (Betteridge et al., 2003)'
_computing_structure_solution 'SIR92 (Altomare et al., 1994)'
_diffrn_ambient_temperature 150
_diffrn_measured_fraction_theta_full 0.991
_diffrn_measured_fraction_theta_max 0.985
_diffrn_measurement_device 'Nonius KappaCCD'
_diffrn_measurement_device_type Area
_diffrn_measurement_method \w
_diffrn_radiation_monochromator graphite
_diffrn_radiation_type 'Mo K\a'
_diffrn_radiation_wavelength 0.71073
_diffrn_reflns_av_R_equivalents 0.034
_diffrn_reflns_limit_h_max 12
_diffrn_reflns_limit_h_min -12
_diffrn_reflns_limit_k_max 15
_diffrn_reflns_limit_k_min -14
_diffrn_reflns_limit_l_max 23
_diffrn_reflns_limit_l_min -22
_diffrn_reflns_number 15697
_diffrn_reflns_theta_full 26.181
_diffrn_reflns_theta_max 27.559
_diffrn_reflns_theta_min 5.100
_diffrn_standards_number 0
_exptl_absorpt_coefficient_mu 0.931
_exptl_absorpt_correction_T_max 0.98
_exptl_absorpt_correction_T_min 0.98
_exptl_absorpt_correction_type multi-scan
_exptl_absorpt_process_details 'DENZO/SCALEPACK (Otwinowski & Minor, 1997)'
_exptl_crystal_colour colourless
_exptl_crystal_density_diffrn 1.433
_exptl_crystal_density_method 'not measured'
_exptl_crystal_description block
_exptl_crystal_F_000 888
_exptl_crystal_size_max 0.02
_exptl_crystal_size_mid 0.02
_exptl_crystal_size_min 0.02
_refine_diff_density_max 1.46
_refine_diff_density_min -1.15
_refine_ls_extinction_method None
_refine_ls_goodness_of_fit_ref 1.0823
_refine_ls_hydrogen_treatment constr
_refine_ls_matrix_type full
_refine_ls_number_parameters 424
_refine_ls_number_reflns 6923
_refine_ls_number_restraints 0
_refine_ls_R_factor_all 0.0728
_refine_ls_R_factor_gt 0.0550
_refine_ls_shift/su_max 0.001045
_refine_ls_structure_factor_coef F
_refine_ls_weighting_details
;
 Method, part 1, Chebychev polynomial, (Watkin, 1994, Prince, 1982) 
 [weight] = 1.0/[A~0~*T~0~(x)+A~1~*T~1~(x) ... +A~n-1~]*T~n-1~(x)] 
 where A~i~ are the Chebychev coefficients listed below and x= Fcalc/Fmax 
 Method = Robust Weighting (Prince, 1982) 
 W = [weight] * [1-(deltaF/6*sigmaF)^2^]^2^ 
 A~i~ are: 
 1.63 1.31 1.47 0.446 0.342 
;
_refine_ls_weighting_scheme calc
_refine_ls_wR_factor_all 0.0777
_refine_ls_wR_factor_gt 0.0569
_refine_ls_wR_factor_ref 0.0546
_reflns_limit_h_max 12
_reflns_limit_h_min -12
_reflns_limit_k_max 15
_reflns_limit_k_min -15
_reflns_limit_l_max 23
_reflns_limit_l_min 0
_reflns_number_gt 7360
_reflns_number_total 9099
_reflns_threshold_expression I>2.0\s(I)
_oxford_diffrn_Wilson_B_factor 2.59
_oxford_diffrn_Wilson_scale 6.24
_oxford_refine_ls_r_factor_ref 0.0514
_oxford_refine_ls_scale 0.3971(6)
_oxford_reflns_number_all 9099
_oxford_reflns_threshold_expression_ref I>3.0\s(I)
_cod_data_source_file om101166s_si_001.cif
_cod_data_source_block COMPOUND_19
_cod_depositor_comments
;
The following automatic conversions were performed:

'_symmetry_cell_setting' value 'Triclinic' changed to 'triclinic'
according to /home/saulius/struct/CIF-dictionaries/cif_core.dic
dictionary named 'cif_core.dic' version 2.4.1 from 2010-06-29.

Automatic conversion script
Id: cif_fix_values 1715 2011-07-08 13:25:40Z adriana 
;
_cod_original_sg_symbol_H-M 'P -1 '
_cod_original_formula_sum 'C31 H48 Cl2 In1 N5 O4 S2 Si2'
_cod_database_code 4064163

loop_
_symmetry_equiv_pos_as_xyz
x,y,z
-x,-y,-z

loop_
_atom_site_label
_atom_site_type_symbol
_atom_site_fract_x
_atom_site_fract_y
_atom_site_fract_z
_atom_site_U_iso_or_equiv
_atom_site_occupancy
_atom_site_adp_type
_atom_site_refinement_flags_posn
In1 In 0.65010(3) 0.15406(2) 0.718290(15) 0.0286 1.0000 Uani .
N1 N 0.5517(4) 0.3063(3) 0.75550(18) 0.0328 1.0000 Uani .
N2 N 0.7137(3) 0.1877(3) 0.61221(18) 0.0313 1.0000 Uani .
N3 N 0.4207(3) 0.1574(3) 0.64270(17) 0.0291 1.0000 Uani .
N4 N 0.5515(4) -0.0309(3) 0.68746(18) 0.0338 1.0000 Uani .
N5 N 0.7609(4) 0.1037(3) 0.81442(19) 0.0361 1.0000 Uani .
Si1 Si 0.94461(14) 0.10785(13) 0.82626(8) 0.0493 1.0000 Uani .
Si2 Si 0.66040(14) 0.05646(11) 0.88366(7) 0.0415 1.0000 Uani .
S1 S 0.64009(12) 0.42511(8) 0.75024(6) 0.0374 1.0000 Uani .
S2 S 0.82704(10) 0.11593(8) 0.57534(5) 0.0317 1.0000 Uani .
O1 O 0.7836(4) 0.3992(3) 0.73701(18) 0.0480 1.0000 Uani .
O2 O 0.5675(4) 0.4991(3) 0.70049(18) 0.0504 1.0000 Uani .
O3 O 0.8983(3) 0.0551(2) 0.63349(16) 0.0394 1.0000 Uani .
O4 O 0.7669(3) 0.0488(3) 0.51020(17) 0.0434 1.0000 Uani .
C1 C 0.3510(4) 0.2638(3) 0.6615(2) 0.0349 1.0000 Uani .
C2 C 0.3968(4) 0.3037(4) 0.7411(2) 0.0360 1.0000 Uani .
C3 C 0.4626(4) 0.1563(4) 0.5655(2) 0.0334 1.0000 Uani .
C4 C 0.6011(4) 0.2304(3) 0.5623(2) 0.0337 1.0000 Uani .
C5 C 0.3282(4) 0.0551(4) 0.6543(2) 0.0356 1.0000 Uani .
C6 C 0.4134(5) -0.0491(3) 0.6631(2) 0.0360 1.0000 Uani .
C7 C 0.3502(6) -0.1587(4) 0.6485(3) 0.0497 1.0000 Uani .
C8 C 0.4324(7) -0.2510(4) 0.6609(3) 0.0549 1.0000 Uani .
C9 C 0.5745(7) -0.2317(4) 0.6850(3) 0.0522 1.0000 Uani .
C10 C 0.6324(5) -0.1201(3) 0.6973(2) 0.0405 1.0000 Uani .
C11 C 0.6507(5) 0.4945(4) 0.8396(2) 0.0433 1.0000 Uani .
C12 C 0.7446(6) 0.4586(5) 0.8948(3) 0.0546 1.0000 Uani .
C13 C 0.7474(7) 0.5091(5) 0.9662(3) 0.0644 1.0000 Uani .
C14 C 0.6550(7) 0.5930(4) 0.9818(3) 0.0610 1.0000 Uani .
C15 C 0.5617(7) 0.6262(4) 0.9256(3) 0.0591 1.0000 Uani .
C16 C 0.5603(6) 0.5786(4) 0.8542(3) 0.0515 1.0000 Uani .
C17 C 0.6584(9) 0.6451(5) 1.0599(3) 0.0782 1.0000 Uani .
C18 C 0.9535(4) 0.2171(3) 0.5442(2) 0.0327 1.0000 Uani .
C19 C 1.0318(5) 0.1854(4) 0.4871(2) 0.0411 1.0000 Uani .
C20 C 1.1362(5) 0.2633(5) 0.4650(3) 0.0498 1.0000 Uani .
C21 C 1.1614(5) 0.3715(4) 0.4987(3) 0.0470 1.0000 Uani .
C22 C 1.0798(5) 0.4025(4) 0.5555(3) 0.0430 1.0000 Uani .
C23 C 0.9765(4) 0.3263(3) 0.5789(2) 0.0354 1.0000 Uani .
C24 C 1.2775(6) 0.4548(6) 0.4755(4) 0.0691 1.0000 Uani .
C25 C 1.0265(5) 0.2268(5) 0.7756(3) 0.0553 1.0000 Uani .
C26 C 1.0162(7) 0.1364(7) 0.9258(4) 0.0853 1.0000 Uani .
C27 C 1.0180(6) -0.0295(6) 0.7959(4) 0.0717 1.0000 Uani .
C28 C 0.7096(6) -0.0863(5) 0.9144(3) 0.0620 1.0000 Uani .
C29 C 0.4644(5) 0.0373(5) 0.8534(3) 0.0533 1.0000 Uani .
C30 C 0.6757(8) 0.1567(6) 0.9673(3) 0.0673 1.0000 Uani .
H11 H 0.2502 0.2493 0.6546 0.0417 1.0000 Uiso R
H12 H 0.3796 0.3220 0.6301 0.0417 1.0000 Uiso R
H21 H 0.3541 0.2518 0.7726 0.0424 1.0000 Uiso R
H22 H 0.3664 0.3781 0.7508 0.0424 1.0000 Uiso R
H31 H 0.3886 0.1848 0.5340 0.0394 1.0000 Uiso R
H32 H 0.4767 0.0801 0.5494 0.0394 1.0000 Uiso R
H41 H 0.6287 0.2277 0.5132 0.0391 1.0000 Uiso R
H42 H 0.5867 0.3070 0.5772 0.0391 1.0000 Uiso R
H51 H 0.2817 0.0682 0.6979 0.0426 1.0000 Uiso R
H52 H 0.2588 0.0414 0.6131 0.0426 1.0000 Uiso R
H71 H 0.2522 -0.1706 0.6307 0.0596 1.0000 Uiso R
H72 H 0.3906 -0.3270 0.6526 0.0641 1.0000 Uiso R
H73 H 0.6321 -0.2941 0.6930 0.0610 1.0000 Uiso R
H74 H 0.7313 -0.1061 0.7129 0.0476 1.0000 Uiso R
H121 H 0.8066 0.4009 0.8839 0.0669 1.0000 Uiso R
H131 H 0.8119 0.4857 1.0049 0.0750 1.0000 Uiso R
H151 H 0.4981 0.6829 0.9361 0.0696 1.0000 Uiso R
H161 H 0.4971 0.6031 0.8154 0.0607 1.0000 Uiso R
H171 H 0.7158 0.6017 1.0921 0.0933 1.0000 Uiso R
H172 H 0.5640 0.6428 1.0744 0.0933 1.0000 Uiso R
H173 H 0.6975 0.7221 1.0621 0.0933 1.0000 Uiso R
H191 H 1.0147 0.1113 0.4632 0.0486 1.0000 Uiso R
H201 H 1.1910 0.2416 0.4260 0.0577 1.0000 Uiso R
H221 H 1.0949 0.4772 0.5785 0.0510 1.0000 Uiso R
H231 H 0.9217 0.3478 0.6179 0.0415 1.0000 Uiso R
H241 H 1.2699 0.5271 0.5001 0.0838 1.0000 Uiso R
H242 H 1.2666 0.4635 0.4237 0.0838 1.0000 Uiso R
H243 H 1.3696 0.4301 0.4893 0.0838 1.0000 Uiso R
H251 H 1.0974 0.2013 0.7461 0.0660 1.0000 Uiso R
H252 H 0.9567 0.2626 0.7456 0.0660 1.0000 Uiso R
H253 H 1.0713 0.2827 0.8113 0.0660 1.0000 Uiso R
H261 H 0.9702 0.1999 0.9443 0.1005 1.0000 Uiso R
H262 H 0.9951 0.0741 0.9555 0.1005 1.0000 Uiso R
H263 H 1.1160 0.1567 0.9316 0.1005 1.0000 Uiso R
H271 H 0.9834 -0.0491 0.7458 0.0861 1.0000 Uiso R
H272 H 1.1193 -0.0209 0.8000 0.0861 1.0000 Uiso R
H273 H 0.9877 -0.0885 0.8262 0.0861 1.0000 Uiso R
H281 H 0.6477 -0.1088 0.9504 0.0737 1.0000 Uiso R
H282 H 0.6974 -0.1425 0.8746 0.0737 1.0000 Uiso R
H283 H 0.8050 -0.0834 0.9366 0.0737 1.0000 Uiso R
H291 H 0.4126 0.0215 0.8947 0.0631 1.0000 Uiso R
H292 H 0.4470 -0.0244 0.8173 0.0631 1.0000 Uiso R
H293 H 0.4341 0.1054 0.8326 0.0631 1.0000 Uiso R
H301 H 0.6257 0.1250 1.0055 0.0821 1.0000 Uiso R
H302 H 0.6325 0.2224 0.9495 0.0500 1.0000 Uiso R
H303 H 0.7728 0.1750 0.9853 0.0821 1.0000 Uiso R
H311 H 0.9805 0.5370 0.7855 0.1296 1.0000 Uiso R
H312 H 0.9519 0.6592 0.8140 0.1296 1.0000 Uiso R
C31 C 1.0137(10) 0.6154(8) 0.7876(5) 0.1030 1.0000 Uani .
Cl1 Cl 1.1722(5) 0.6305(5) 0.8352(3) 0.2630 1.0000 Uani .
Cl2 Cl 1.0024(3) 0.6618(2) 0.69844(13) 0.1165 1.0000 Uani .

loop_
_atom_site_aniso_label
_atom_site_aniso_U_11
_atom_site_aniso_U_22
_atom_site_aniso_U_33
_atom_site_aniso_U_23
_atom_site_aniso_U_13
_atom_site_aniso_U_12
In1 0.03131(14) 0.02631(14) 0.02779(14) 0.00047(9) 0.00196(9) 0.00170(9)
N1 0.0407(18) 0.0228(15) 0.0352(17) -0.0045(12) 0.0066(14) 0.0032(13)
N2 0.0313(16) 0.0322(16) 0.0304(16) -0.0009(13) 0.0042(13) 0.0020(13)
N3 0.0319(16) 0.0281(15) 0.0266(15) -0.0019(12) 0.0010(12) 0.0018(12)
N4 0.0411(18) 0.0267(16) 0.0337(17) 0.0003(13) 0.0054(14) 0.0019(13)
N5 0.0326(17) 0.0396(18) 0.0355(18) 0.0081(14) -0.0011(14) -0.0001(14)
Si1 0.0343(6) 0.0640(8) 0.0489(7) 0.0199(6) -0.0041(5) -0.0013(6)
Si2 0.0449(7) 0.0454(7) 0.0333(6) 0.0086(5) 0.0007(5) -0.0042(5)
S1 0.0527(6) 0.0261(5) 0.0330(5) -0.0047(4) 0.0106(4) -0.0030(4)
S2 0.0352(5) 0.0283(4) 0.0316(5) -0.0029(4) 0.0058(4) 0.0031(4)
O1 0.0485(18) 0.0460(18) 0.0486(18) -0.0123(14) 0.0166(14) -0.0088(14)
O2 0.083(2) 0.0287(15) 0.0399(17) 0.0041(12) 0.0087(16) 0.0037(15)
O3 0.0466(17) 0.0327(14) 0.0403(16) 0.0081(12) 0.0051(13) 0.0084(12)
O4 0.0495(18) 0.0397(16) 0.0395(16) -0.0139(13) 0.0037(13) 0.0034(13)
C1 0.034(2) 0.035(2) 0.036(2) -0.0015(16) 0.0043(16) 0.0088(16)
C2 0.039(2) 0.033(2) 0.037(2) -0.0016(16) 0.0097(17) 0.0089(16)
C3 0.036(2) 0.038(2) 0.0264(18) 0.0004(15) 0.0005(15) 0.0036(16)
C4 0.044(2) 0.0312(19) 0.0269(18) 0.0009(15) 0.0005(16) 0.0094(16)
C5 0.034(2) 0.040(2) 0.0311(19) -0.0026(16) 0.0032(15) -0.0029(16)
C6 0.046(2) 0.033(2) 0.0277(19) 0.0004(15) 0.0027(16) -0.0060(17)
C7 0.065(3) 0.037(2) 0.043(2) 0.0002(19) -0.002(2) -0.014(2)
C8 0.085(4) 0.028(2) 0.048(3) 0.0005(19) -0.003(3) -0.012(2)
C9 0.086(4) 0.026(2) 0.045(3) 0.0042(18) 0.011(2) 0.006(2)
C10 0.053(3) 0.0278(19) 0.041(2) 0.0016(16) 0.0040(19) 0.0051(18)
C11 0.061(3) 0.031(2) 0.036(2) -0.0095(17) 0.013(2) -0.0120(19)
C12 0.067(3) 0.054(3) 0.040(3) -0.006(2) 0.002(2) -0.006(2)
C13 0.083(4) 0.068(4) 0.037(3) -0.002(2) -0.002(3) -0.012(3)
C14 0.090(4) 0.045(3) 0.045(3) -0.015(2) 0.023(3) -0.028(3)
C15 0.088(4) 0.038(2) 0.051(3) -0.014(2) 0.023(3) -0.006(2)
C16 0.077(4) 0.033(2) 0.044(3) -0.0088(19) 0.016(2) -0.001(2)
C17 0.125(6) 0.060(3) 0.046(3) -0.018(3) 0.026(3) -0.030(4)
C18 0.0319(19) 0.037(2) 0.0299(19) 0.0024(15) 0.0053(15) 0.0057(16)
C19 0.038(2) 0.046(2) 0.041(2) 0.0017(18) 0.0084(18) 0.0131(18)
C20 0.040(2) 0.066(3) 0.049(3) 0.017(2) 0.016(2) 0.016(2)
C21 0.032(2) 0.053(3) 0.060(3) 0.026(2) 0.011(2) 0.0081(19)
C22 0.036(2) 0.037(2) 0.056(3) 0.0147(19) -0.0005(19) 0.0009(17)
C23 0.035(2) 0.035(2) 0.037(2) 0.0030(16) 0.0035(16) 0.0048(16)
C24 0.051(3) 0.072(4) 0.089(4) 0.037(3) 0.019(3) 0.001(3)
C25 0.037(2) 0.076(4) 0.052(3) 0.015(3) 0.001(2) -0.008(2)
C26 0.056(3) 0.132(6) 0.062(4) 0.040(4) -0.020(3) -0.031(4)
C27 0.047(3) 0.074(4) 0.099(5) 0.034(3) 0.006(3) 0.021(3)
C28 0.064(3) 0.058(3) 0.065(3) 0.026(3) 0.002(3) -0.001(3)
C29 0.049(3) 0.075(3) 0.037(2) 0.015(2) 0.005(2) 0.002(2)
C30 0.087(4) 0.073(4) 0.041(3) 0.000(3) 0.015(3) -0.011(3)
C31 0.107(6) 0.107(6) 0.088(5) 0.018(5) -0.010(5) -0.024(5)
Cl1 0.171(4) 0.327(6) 0.262(5) 0.156(5) -0.137(4) -0.082(4)
Cl2 0.142(2) 0.1085(16) 0.0924(15) 0.0236(12) -0.0107(14) -0.0205(15)

loop_
_atom_type_symbol
_atom_type_scat_dispersion_real
_atom_type_scat_dispersion_imag
_atom_type_scat_Cromer_Mann_a1
_atom_type_scat_Cromer_Mann_b1
_atom_type_scat_Cromer_Mann_a2
_atom_type_scat_Cromer_Mann_b2
_atom_type_scat_Cromer_Mann_a3
_atom_type_scat_Cromer_Mann_b3
_atom_type_scat_Cromer_Mann_a4
_atom_type_scat_Cromer_Mann_b4
_atom_type_scat_Cromer_Mann_c
_atom_type_scat_source
C 0.0033 0.0016 2.3100 20.8439 1.0200 10.2075 1.5886 0.5687 0.8650 51.6512 0.2156 'International Tables Vol C 4.2.6.8 and 6.1.1.4'
H 0.0000 0.0000 0.4930 10.5109 0.3229 26.1257 0.1402 3.1424 0.0408 57.7998 0.0030 'International Tables Vol C 4.2.6.8 and 6.1.1.4'
In -0.7276 1.3100 19.1624 0.5476 18.5596 6.3776 4.2948 25.8499 2.0396 92.8029 4.9391 'International Tables Vol C 4.2.6.8 and 6.1.1.4'
N 0.0061 0.0033 12.2126 0.0057 3.1322 9.8933 2.0125 28.9975 1.1663 0.5826 -11.5290 'International Tables Vol C 4.2.6.8 and 6.1.1.4'
O 0.0106 0.0060 3.0485 13.2771 2.2868 5.7011 1.5463 0.3239 0.8670 32.9089 0.2508 'International Tables Vol C 4.2.6.8 and 6.1.1.4'
S 0.1246 0.1234 6.9053 1.4679 5.2034 22.2151 1.4379 0.2536 1.5863 56.1720 0.8669 'International Tables Vol C 4.2.6.8 and 6.1.1.4'
Si 0.0817 0.0704 6.2915 2.4386 3.0353 32.3337 1.9891 0.6785 1.5410 81.6937 1.1407 'International Tables Vol C 4.2.6.8 and 6.1.1.4'
Cl 0.1484 0.1585 11.4604 0.0104 7.1964 1.1662 6.2556 18.5194 1.6455 47.7784 -9.5574 'International Tables Vol C 4.2.6.8 and 6.1.1.4'

loop_
_geom_angle_atom_site_label_1
_geom_angle_atom_site_label_2
_geom_angle_atom_site_label_3
_geom_angle
_geom_angle_publ_flag
N1 In1 N2 105.76(12) yes
N1 In1 N3 73.25(11) yes
N2 In1 N3 77.24(11) yes
N1 In1 N4 130.62(12) yes
N2 In1 N4 96.28(12) yes
N3 In1 N4 69.36(11) yes
N1 In1 N5 103.44(13) yes
N2 In1 N5 132.44(13) yes
N3 In1 N5 147.91(12) yes
N4 In1 N5 92.21(13) yes
In1 N1 S1 116.61(18) yes
In1 N1 C2 115.9(2) yes
S1 N1 C2 117.6(3) yes
In1 N2 S2 121.83(19) yes
In1 N2 C4 113.7(2) yes
S2 N2 C4 116.8(3) yes
In1 N3 C1 110.0(2) yes
In1 N3 C3 103.3(2) yes
C1 N3 C3 111.2(3) yes
In1 N3 C5 109.9(2) yes
C1 N3 C5 111.1(3) yes
C3 N3 C5 111.2(3) yes
In1 N4 C6 120.2(3) yes
In1 N4 C10 119.8(3) yes
C6 N4 C10 119.9(4) yes
In1 N5 Si1 122.51(19) yes
In1 N5 Si2 117.17(18) yes
Si1 N5 Si2 120.3(2) yes
N5 Si1 C25 111.1(2) yes
N5 Si1 C26 112.3(3) yes
C25 Si1 C26 105.3(3) yes
N5 Si1 C27 113.3(2) yes
C25 Si1 C27 108.8(3) yes
C26 Si1 C27 105.6(4) yes
N5 Si2 C28 112.0(2) yes
N5 Si2 C29 112.88(19) yes
C28 Si2 C29 105.1(3) yes
N5 Si2 C30 113.5(2) yes
C28 Si2 C30 107.7(3) yes
C29 Si2 C30 105.1(3) yes
N1 S1 O1 106.72(18) yes
N1 S1 O2 112.3(2) yes
O1 S1 O2 117.8(2) yes
N1 S1 C11 106.19(19) yes
O1 S1 C11 106.8(2) yes
O2 S1 C11 106.4(2) yes
N2 S2 O3 106.78(18) yes
N2 S2 O4 112.85(18) yes
O3 S2 O4 116.74(19) yes
N2 S2 C18 106.09(18) yes
O3 S2 C18 108.18(18) yes
O4 S2 C18 105.63(19) yes
N3 C1 C2 109.7(3) yes
N3 C1 H11 109.5 no
C2 C1 H11 110.0 no
N3 C1 H12 109.3 no
C2 C1 H12 108.8 no
H11 C1 H12 109.5 no
C1 C2 N1 110.3(3) yes
C1 C2 H21 108.6 no
N1 C2 H21 109.2 no
C1 C2 H22 110.0 no
N1 C2 H22 109.3 no
H21 C2 H22 109.5 no
N3 C3 C4 110.3(3) yes
N3 C3 H31 109.2 no
C4 C3 H31 109.7 no
N3 C3 H32 109.2 no
C4 C3 H32 109.0 no
H31 C3 H32 109.5 no
C3 C4 N2 109.3(3) yes
C3 C4 H41 109.9 no
N2 C4 H41 109.4 no
C3 C4 H42 109.2 no
N2 C4 H42 109.5 no
H41 C4 H42 109.5 no
N3 C5 C6 111.4(3) yes
N3 C5 H51 108.9 no
C6 C5 H51 108.9 no
N3 C5 H52 109.0 no
C6 C5 H52 109.1 no
H51 C5 H52 109.5 no
C5 C6 N4 117.1(3) yes
C5 C6 C7 121.5(4) yes
N4 C6 C7 121.4(4) yes
C6 C7 C8 118.8(5) yes
C6 C7 H71 120.6 no
C8 C7 H71 120.6 no
C7 C8 C9 119.5(4) yes
C7 C8 H72 120.3 no
C9 C8 H72 120.2 no
C8 C9 C10 119.0(5) yes
C8 C9 H73 120.3 no
C10 C9 H73 120.7 no
C9 C10 N4 121.3(5) yes
C9 C10 H74 119.5 no
N4 C10 H74 119.2 no
S1 C11 C12 119.0(4) yes
S1 C11 C16 120.1(4) yes
C12 C11 C16 120.8(4) yes
C11 C12 C13 119.0(5) yes
C11 C12 H121 119.8 no
C13 C12 H121 121.2 no
C12 C13 C14 120.7(6) yes
C12 C13 H131 120.1 no
C14 C13 H131 119.2 no
C13 C14 C15 118.9(5) yes
C13 C14 C17 119.7(6) yes
C15 C14 C17 121.3(6) yes
C14 C15 C16 120.9(5) yes
C14 C15 H151 119.2 no
C16 C15 H151 119.9 no
C15 C16 C11 119.7(5) yes
C15 C16 H161 120.5 no
C11 C16 H161 119.7 no
C14 C17 H171 108.6 no
C14 C17 H172 109.3 no
H171 C17 H172 109.5 no
C14 C17 H173 110.2 no
H171 C17 H173 109.6 no
H172 C17 H173 109.6 no
S2 C18 C19 119.2(3) yes
S2 C18 C23 120.2(3) yes
C19 C18 C23 120.5(4) yes
C18 C19 C20 119.2(4) yes
C18 C19 H191 120.1 no
C20 C19 H191 120.7 no
C19 C20 C21 121.4(4) yes
C19 C20 H201 119.5 no
C21 C20 H201 119.1 no
C20 C21 C22 118.6(4) yes
C20 C21 C24 121.0(5) yes
C22 C21 C24 120.4(5) yes
C21 C22 C23 121.1(4) yes
C21 C22 H221 119.4 no
C23 C22 H221 119.5 no
C18 C23 C22 119.2(4) yes
C18 C23 H231 120.1 no
C22 C23 H231 120.6 no
C21 C24 H241 108.4 no
C21 C24 H242 111.1 no
H241 C24 H242 108.4 no
C21 C24 H243 110.9 no
H241 C24 H243 108.4 no
H242 C24 H243 109.5 no
Si1 C25 H251 111.8 no
Si1 C25 H252 111.7 no
H251 C25 H252 109.5 no
Si1 C25 H253 107.9 no
H251 C25 H253 107.8 no
H252 C25 H253 107.8 no
Si1 C26 H261 107.0 no
Si1 C26 H262 112.7 no
H261 C26 H262 107.3 no
Si1 C26 H263 112.8 no
H261 C26 H263 107.3 no
H262 C26 H263 109.5 no
Si1 C27 H271 109.3 no
Si1 C27 H272 109.9 no
H271 C27 H272 109.4 no
Si1 C27 H273 109.3 no
H271 C27 H273 109.4 no
H272 C27 H273 109.5 no
Si2 C28 H281 107.8 no
Si2 C28 H282 111.6 no
H281 C28 H282 108.1 no
Si2 C28 H283 111.7 no
H281 C28 H283 108.1 no
H282 C28 H283 109.5 no
Si2 C29 H291 109.8 no
Si2 C29 H292 109.3 no
H291 C29 H292 109.5 no
Si2 C29 H293 109.4 no
H291 C29 H293 109.4 no
H292 C29 H293 109.4 no
Si2 C30 H301 111.0 no
Si2 C30 H302 103.1 no
H301 C30 H302 111.0 no
Si2 C30 H303 111.2 no
H301 C30 H303 109.5 no
H302 C30 H303 111.0 no
H312 C31 H311 109.5 no
H312 C31 Cl1 106.8 no
H311 C31 Cl1 108.6 no
H312 C31 Cl2 106.4 no
H311 C31 Cl2 108.4 no
Cl1 C31 Cl2 117.0(6) yes

loop_
_geom_bond_atom_site_label_1
_geom_bond_atom_site_label_2
_geom_bond_distance
_geom_bond_publ_flag
In1 N1 2.176(3) yes
In1 N2 2.116(3) yes
In1 N3 2.459(3) yes
In1 N4 2.326(3) yes
In1 N5 2.084(3) yes
N1 S1 1.587(3) yes
N1 C2 1.459(5) yes
N2 S2 1.581(3) yes
N2 C4 1.463(5) yes
N3 C1 1.490(5) yes
N3 C3 1.492(5) yes
N3 C5 1.471(5) yes
N4 C6 1.336(5) yes
N4 C10 1.346(5) yes
N5 Si1 1.723(4) yes
N5 Si2 1.732(4) yes
Si1 C25 1.870(5) yes
Si1 C26 1.879(6) yes
Si1 C27 1.876(7) yes
Si2 C28 1.865(5) yes
Si2 C29 1.875(5) yes
Si2 C30 1.867(6) yes
S1 O1 1.445(3) yes
S1 O2 1.442(3) yes
S1 C11 1.773(4) yes
S2 O3 1.444(3) yes
S2 O4 1.440(3) yes
S2 C18 1.774(4) yes
C1 C2 1.515(6) yes
C1 H11 0.950 no
C1 H12 0.950 no
C2 H21 0.950 no
C2 H22 0.950 no
C3 C4 1.526(6) yes
C3 H31 0.950 no
C3 H32 0.950 no
C4 H41 0.950 no
C4 H42 0.950 no
C5 C6 1.515(6) yes
C5 H51 0.950 no
C5 H52 0.950 no
C6 C7 1.384(6) yes
C7 C8 1.389(8) yes
C7 H71 0.950 no
C8 C9 1.371(8) yes
C8 H72 0.950 no
C9 C10 1.385(6) yes
C9 H73 0.950 no
C10 H74 0.950 no
C11 C12 1.377(7) yes
C11 C16 1.379(7) yes
C12 C13 1.398(7) yes
C12 H121 0.950 no
C13 C14 1.394(9) yes
C13 H131 0.950 no
C14 C15 1.374(9) yes
C14 C17 1.515(7) yes
C15 C16 1.387(7) yes
C15 H151 0.950 no
C16 H161 0.950 no
C17 H171 0.950 no
C17 H172 0.950 no
C17 H173 0.950 no
C18 C19 1.379(6) yes
C18 C23 1.396(6) yes
C19 C20 1.396(7) yes
C19 H191 0.950 no
C20 C21 1.381(8) yes
C20 H201 0.950 no
C21 C22 1.390(7) yes
C21 C24 1.519(7) yes
C22 C23 1.387(6) yes
C22 H221 0.950 no
C23 H231 0.950 no
C24 H241 0.950 no
C24 H242 0.950 no
C24 H243 0.950 no
C25 H251 0.950 no
C25 H252 0.950 no
C25 H253 0.950 no
C26 H261 0.950 no
C26 H262 0.950 no
C26 H263 0.950 no
C27 H271 0.950 no
C27 H272 0.950 no
C27 H273 0.950 no
C28 H281 0.950 no
C28 H282 0.950 no
C28 H283 0.950 no
C29 H291 0.950 no
C29 H292 0.950 no
C29 H293 0.950 no
C30 H301 0.950 no
C30 H302 0.952 no
C30 H303 0.950 no
H311 C31 0.950 no
H312 C31 0.950 no
C31 Cl1 1.652(9) yes
C31 Cl2 1.729(9) yes
